data_7703727
loop_
_publ_author_name
'Shen, Jun-Ju'
'Kang, Xiao-Li'
'Ren, Qiao-Zhen'
'Li, Guo-Ping'
'Gao, Ya-Na'
'Hao, Peng-Fei'
'Fu, Yun-Long'

_publ_section_title
;
 Effect of positional isomers on the photochromic behaviors of
 bipyridyltriazolium chloroantimonate hybrids.
;
_journal_issue 14
_journal_name_full 'Dalton transactions (Cambridge, England : 2003)'
_journal_page_first 4470
_journal_page_last 4475
_journal_paper_doi 10.1039/d0dt00092b
_journal_volume 49
_journal_year 2020
_chemical_formula_moiety '2(C12 H11 N5), Cl5 Sb, 2(Cl)'
_chemical_formula_sum 'C24 H22 Cl7 N10 Sb'
_chemical_formula_weight 820.43
_space_group_crystal_system monoclinic
_space_group_IT_number 15
_space_group_name_Hall '-C 2yc'
_space_group_name_H-M_alt 'C 1 2/c 1'
_atom_sites_solution_hydrogens geom
_audit_creation_method SHELXL-2016/6
_audit_update_record
;
2019-09-17 deposited with the CCDC.	2020-03-10 downloaded from the CCDC.
;
_cell_angle_alpha 90
_cell_angle_beta 115.978(3)
_cell_angle_gamma 90
_cell_formula_units_Z 4
_cell_length_a 36.287(5)
_cell_length_b 5.4885(7)
_cell_length_c 17.280(2)
_cell_measurement_reflns_used 9548
_cell_measurement_temperature 293(2)
_cell_measurement_theta_max 28.31
_cell_measurement_theta_min 2.36
_cell_volume 3093.8(7)
_computing_cell_refinement 'Bruker SMART'
_computing_data_collection 'Bruker SMART'
_computing_data_reduction 'Bruker SAINT'
_computing_molecular_graphics 'Bruker SHELXTL'
_computing_publication_material 'Bruker SHELXTL'
_computing_structure_refinement 'SHELXL-2016/6 (Sheldrick, 2016)'
_computing_structure_solution 'Bruker SHELXTL'
_diffrn_ambient_temperature 293(2)
_diffrn_measured_fraction_theta_full 0.978
_diffrn_measured_fraction_theta_max 0.981
_diffrn_measurement_device_type 'CCD area detector'
_diffrn_measurement_method 'phi and omega scans'
_diffrn_radiation_type MoK\a
_diffrn_radiation_wavelength 0.71073
_diffrn_reflns_av_R_equivalents 0.0312
_diffrn_reflns_av_unetI/netI 0.0205
_diffrn_reflns_Laue_measured_fraction_full 0.978
_diffrn_reflns_Laue_measured_fraction_max 0.981
_diffrn_reflns_limit_h_max 48
_diffrn_reflns_limit_h_min -48
_diffrn_reflns_limit_k_max 7
_diffrn_reflns_limit_k_min -7
_diffrn_reflns_limit_l_max 23
_diffrn_reflns_limit_l_min -23
_diffrn_reflns_number 22401
_diffrn_reflns_point_group_measured_fraction_full 0.978
_diffrn_reflns_point_group_measured_fraction_max 0.981
_diffrn_reflns_theta_full 25.242
_diffrn_reflns_theta_max 28.311
_diffrn_reflns_theta_min 3.896
_exptl_absorpt_coefficient_mu 1.532
_exptl_absorpt_correction_T_max 0.967
_exptl_absorpt_correction_T_min 0.609
_exptl_absorpt_correction_type multi-scan
_exptl_crystal_colour yellow
_exptl_crystal_density_diffrn 1.761
_exptl_crystal_description plate
_exptl_crystal_F_000 1624
_exptl_crystal_size_max 0.741
_exptl_crystal_size_mid 0.275
_exptl_crystal_size_min 0.022
_refine_diff_density_max 0.752
_refine_diff_density_min -0.825
_refine_diff_density_rms 0.072
_refine_ls_extinction_method none
_refine_ls_goodness_of_fit_ref 1.075
_refine_ls_hydrogen_treatment constr
_refine_ls_matrix_type full
_refine_ls_number_parameters 191
_refine_ls_number_reflns 3790
_refine_ls_number_restraints 0
_refine_ls_restrained_S_all 1.075
_refine_ls_R_factor_all 0.0256
_refine_ls_R_factor_gt 0.0246
_refine_ls_shift/su_max 0.001
_refine_ls_shift/su_mean 0.000
_refine_ls_structure_factor_coef Fsqd
_refine_ls_weighting_details 'w=1/[\s^2^(Fo^2^)+(0.0294P)^2^+4.3496P] where P=(Fo^2^+2Fc^2^)/3'
_refine_ls_weighting_scheme calc
_refine_ls_wR_factor_gt 0.0614
_refine_ls_wR_factor_ref 0.0621
_reflns_Friedel_coverage 0.000
_reflns_number_gt 3665
_reflns_number_total 3790
_reflns_threshold_expression 'I > 2\s(I)'
_cod_data_source_file d0dt00092b2.cif
_cod_data_source_block 2
_cod_depositor_comments 'Adding full bibliography for 7703726--7703727.cif.'
_cod_original_sg_symbol_H-M 'C 2/c'
_cod_database_code 7703727
_shelx_shelxl_version_number 2016/6
_shelx_space_group_comment
; 
The symmetry employed for this shelxl refinement is uniquely defined 
by the following loop, which should always be used as a source of 
symmetry information in preference to the above space-group names. 
They are only intended as comments. 
;

loop_
_space_group_symop_operation_xyz
'x, y, z'
'-x, y, -z+1/2'
'x+1/2, y+1/2, z'
'-x+1/2, y+1/2, -z+1/2'
'-x, -y, -z'
'x, -y, z-1/2'
'-x+1/2, -y+1/2, -z'
'x+1/2, -y+1/2, z-1/2'

loop_
_atom_site_label
_atom_site_type_symbol
_atom_site_fract_x
_atom_site_fract_y
_atom_site_fract_z
_atom_site_U_iso_or_equiv
_atom_site_adp_type
_atom_site_occupancy
_atom_site_site_symmetry_order
_atom_site_calc_flag
_atom_site_refinement_flags_posn
_atom_site_refinement_flags_adp
_atom_site_refinement_flags_occupancy
_atom_site_disorder_assembly
_atom_site_disorder_group
C1 C 0.77347(7) 0.8116(4) 0.40351(17) 0.0447(5) Uani 1 1 d . . . . .
H1 H 0.750922 0.908077 0.370689 0.054 Uiso 1 1 calc R U . . .
C2 C 0.78451(6) 0.6231(4) 0.36610(14) 0.0375(4) Uani 1 1 d . . . . .
H2 H 0.769767 0.591961 0.307555 0.045 Uiso 1 1 calc R U . . .
C3 C 0.81809(5) 0.4783(3) 0.41665(12) 0.0273(3) Uani 1 1 d . . . . .
C4 C 0.83992(6) 0.5283(4) 0.50388(13) 0.0355(4) Uani 1 1 d . . . . .
H4 H 0.862247 0.432889 0.538620 0.043 Uiso 1 1 calc R U . . .
C5 C 0.82776(7) 0.7222(4) 0.53780(15) 0.0440(5) Uani 1 1 d . . . . .
H5 H 0.842211 0.760113 0.595892 0.053 Uiso 1 1 calc R U . . .
C6 C 0.83040(5) 0.2754(3) 0.37800(11) 0.0257(3) Uani 1 1 d . . . . .
C7 C 0.86270(5) -0.0235(3) 0.36406(11) 0.0254(3) Uani 1 1 d . . . . .
C8 C 0.89145(5) -0.2268(3) 0.38149(11) 0.0267(3) Uani 1 1 d . . . . .
C9 C 0.89314(6) -0.3678(4) 0.31610(14) 0.0368(4) Uani 1 1 d . . . . .
H9 H 0.876153 -0.333826 0.258616 0.044 Uiso 1 1 calc R U . . .
C10 C 0.92065(7) -0.5596(4) 0.33853(17) 0.0435(5) Uani 1 1 d . . . . .
H10 H 0.922550 -0.655153 0.295976 0.052 Uiso 1 1 calc R U . . .
C11 C 0.94379(6) -0.4748(4) 0.48519(16) 0.0415(5) Uani 1 1 d . . . . .
H11 H 0.961075 -0.514005 0.542032 0.050 Uiso 1 1 calc R U . . .
C12 C 0.91752(5) -0.2799(4) 0.46703(13) 0.0325(4) Uani 1 1 d . . . . .
H12 H 0.917159 -0.184872 0.511241 0.039 Uiso 1 1 calc R U . . .
N1 N 0.86285(4) 0.1305(3) 0.42337(9) 0.0264(3) Uani 1 1 d . . . . .
N2 N 0.83177(5) 0.0296(3) 0.28716(10) 0.0313(3) Uani 1 1 d . . . . .
H2A H 0.826411 -0.047390 0.240084 0.038 Uiso 1 1 calc R U . . .
N3 N 0.81036(5) 0.2216(3) 0.29466(10) 0.0328(3) Uani 1 1 d . . . . .
N4 N 0.79533(6) 0.8559(3) 0.48759(14) 0.0444(4) Uani 1 1 d . . . . .
H4A H 0.788195 0.975527 0.510232 0.053 Uiso 1 1 calc R U . . .
N5 N 0.94444(5) -0.6070(3) 0.42140(14) 0.0435(4) Uani 1 1 d . . . . .
H5A H 0.960960 -0.728849 0.434109 0.052 Uiso 1 1 calc R U . . .
Sb1 Sb 1.000000 1.05667(2) 0.750000 0.02242(6) Uani 1 2 d S T P . .
Cl1 Cl 1.000000 0.62204(14) 0.750000 0.0786(4) Uani 1 2 d S T P . .
Cl2 Cl 0.99438(2) 1.05012(8) 0.89733(3) 0.03540(11) Uani 1 1 d . . . . .
Cl3 Cl 0.92052(2) 1.03183(18) 0.67027(4) 0.0695(2) Uani 1 1 d . . . . .
Cl4 Cl 0.79487(2) 0.23753(9) 0.61733(3) 0.03899(11) Uani 1 1 d . . . . .

loop_
_atom_site_aniso_label
_atom_site_aniso_U_11
_atom_site_aniso_U_22
_atom_site_aniso_U_33
_atom_site_aniso_U_23
_atom_site_aniso_U_13
_atom_site_aniso_U_12
C1 0.0380(10) 0.0330(10) 0.0678(14) -0.0005(10) 0.0276(10) 0.0078(8)
C2 0.0294(9) 0.0324(9) 0.0468(11) -0.0022(8) 0.0130(8) 0.0050(8)
C3 0.0249(8) 0.0229(7) 0.0370(9) -0.0001(7) 0.0162(7) -0.0016(6)
C4 0.0388(10) 0.0351(10) 0.0360(9) -0.0005(8) 0.0196(8) 0.0007(8)
C5 0.0551(12) 0.0418(11) 0.0454(11) -0.0098(9) 0.0317(10) -0.0066(10)
C6 0.0237(7) 0.0231(7) 0.0301(8) 0.0008(6) 0.0115(6) 0.0005(6)
C7 0.0241(7) 0.0239(7) 0.0284(8) -0.0001(6) 0.0117(6) -0.0008(6)
C8 0.0236(7) 0.0229(7) 0.0364(9) -0.0010(6) 0.0159(7) -0.0012(6)
C9 0.0379(10) 0.0363(10) 0.0421(10) -0.0047(8) 0.0229(8) 0.0005(8)
C10 0.0414(11) 0.0350(11) 0.0660(14) -0.0122(9) 0.0344(11) -0.0007(8)
C11 0.0286(9) 0.0347(10) 0.0539(12) 0.0039(9) 0.0113(9) 0.0046(8)
C12 0.0252(8) 0.0304(9) 0.0386(9) -0.0010(7) 0.0109(7) 0.0019(7)
N1 0.0245(6) 0.0255(7) 0.0284(7) -0.0003(6) 0.0109(5) 0.0026(5)
N2 0.0331(8) 0.0291(8) 0.0277(7) -0.0034(6) 0.0095(6) 0.0036(6)
N3 0.0316(7) 0.0290(7) 0.0321(8) -0.0009(6) 0.0086(6) 0.0051(6)
N4 0.0537(11) 0.0292(8) 0.0697(12) -0.0070(8) 0.0449(10) -0.0007(8)
N5 0.0294(8) 0.0286(8) 0.0739(13) -0.0002(8) 0.0239(8) 0.0057(7)
Sb1 0.03016(9) 0.01466(8) 0.02471(8) 0.000 0.01412(6) 0.000
Cl1 0.1413(11) 0.0161(3) 0.1162(9) 0.000 0.0914(9) 0.000
Cl2 0.0407(2) 0.0361(2) 0.0328(2) -0.00150(17) 0.01921(19) -0.00826(18)
Cl3 0.0368(3) 0.1168(7) 0.0463(3) -0.0198(4) 0.0104(2) -0.0011(3)
Cl4 0.0482(3) 0.0365(2) 0.0320(2) 0.00476(18) 0.01725(19) 0.0122(2)

loop_
_atom_type_symbol
_atom_type_description
_atom_type_scat_dispersion_real
_atom_type_scat_dispersion_imag
_atom_type_scat_source
C C 0.0033 0.0016 'International Tables Vol C Tables 4.2.6.8 and 6.1.1.4'
H H 0.0000 0.0000 'International Tables Vol C Tables 4.2.6.8 and 6.1.1.4'
N N 0.0061 0.0033 'International Tables Vol C Tables 4.2.6.8 and 6.1.1.4'
Cl Cl 0.1484 0.1585 'International Tables Vol C Tables 4.2.6.8 and 6.1.1.4'
Sb Sb -0.5866 1.5461 'International Tables Vol C Tables 4.2.6.8 and 6.1.1.4'

loop_
_geom_angle_atom_site_label_1
_geom_angle_atom_site_label_2
_geom_angle_atom_site_label_3
_geom_angle
_geom_angle_site_symmetry_1
_geom_angle_site_symmetry_3
_geom_angle_publ_flag
N4 C1 C2 119.5(2) . . ?
C1 C2 C3 119.4(2) . . ?
C4 C3 C2 119.57(18) . . ?
C4 C3 C6 120.12(16) . . ?
C2 C3 C6 120.31(17) . . ?
C5 C4 C3 118.5(2) . . ?
N4 C5 C4 120.3(2) . . ?
N3 C6 N1 114.93(15) . . ?
N3 C6 C3 122.03(16) . . ?
N1 C6 C3 123.04(15) . . ?
N1 C7 N2 110.17(15) . . ?
N1 C7 C8 124.38(16) . . ?
N2 C7 C8 125.42(16) . . ?
C12 C8 C9 119.59(17) . . ?
C12 C8 C7 117.96(16) . . ?
C9 C8 C7 122.45(17) . . ?
C10 C9 C8 118.6(2) . . ?
N5 C10 C9 119.8(2) . . ?
N5 C11 C12 119.9(2) . . ?
C11 C12 C8 119.08(19) . . ?
C7 N1 C6 102.66(14) . . ?
C7 N2 N3 109.96(15) . . ?
C6 N3 N2 102.27(14) . . ?
C5 N4 C1 122.70(18) . . ?
C11 N5 C10 123.07(18) . . ?
Cl1 Sb1 Cl3 86.99(2) . . ?
Cl1 Sb1 Cl3 86.99(2) . 2_756 ?
Cl3 Sb1 Cl3 173.99(4) . 2_756 ?
Cl1 Sb1 Cl2 89.220(10) . . ?
Cl3 Sb1 Cl2 88.51(2) . . ?
Cl3 Sb1 Cl2 91.41(2) 2_756 . ?
Cl1 Sb1 Cl2 89.220(10) . 2_756 ?
Cl3 Sb1 Cl2 91.41(2) . 2_756 ?
Cl3 Sb1 Cl2 88.51(2) 2_756 2_756 ?
Cl2 Sb1 Cl2 178.44(2) . 2_756 ?

loop_
_geom_bond_atom_site_label_1
_geom_bond_atom_site_label_2
_geom_bond_distance
_geom_bond_site_symmetry_2
_geom_bond_publ_flag
C1 N4 1.338(3) . ?
C1 C2 1.369(3) . ?
C2 C3 1.395(3) . ?
C3 C4 1.389(3) . ?
C3 C6 1.465(2) . ?
C4 C5 1.377(3) . ?
C5 N4 1.335(3) . ?
C6 N3 1.331(2) . ?
C6 N1 1.351(2) . ?
C7 N1 1.327(2) . ?
C7 N2 1.343(2) . ?
C7 C8 1.466(2) . ?
C8 C12 1.393(3) . ?
C8 C9 1.393(3) . ?
C9 C10 1.384(3) . ?
C10 N5 1.334(3) . ?
C11 N5 1.329(3) . ?
C11 C12 1.374(3) . ?
N2 N3 1.349(2) . ?
Sb1 Cl1 2.3855(9) . ?
Sb1 Cl3 2.5988(7) . ?
Sb1 Cl3 2.5988(7) 2_756 ?
Sb1 Cl2 2.6419(6) . ?
Sb1 Cl2 2.6419(6) 2_756 ?

loop_
_geom_hbond_atom_site_label_D
_geom_hbond_atom_site_label_H
_geom_hbond_atom_site_label_A
_geom_hbond_distance_DH
_geom_hbond_distance_HA
_geom_hbond_distance_DA
_geom_hbond_angle_DHA
_geom_hbond_site_symmetry_A
C1 H1 Cl4 0.93 2.62 3.409(2) 142.4 7_666
C5 H5 Cl3 0.93 2.96 3.565(2) 124.2 .
C9 H9 Cl4 0.93 2.94 3.781(2) 151.4 6
C10 H10 Cl3 0.93 2.98 3.893(2) 169.1 6
C11 H11 Cl2 0.93 2.82 3.459(2) 126.9 2_736
C12 H12 Cl3 0.93 2.95 3.865(2) 169.3 1_545
N2 H2A Cl4 0.86 2.18 3.0188(17) 163.4 6
N4 H4A Cl4 0.86 2.27 3.0733(19) 155.2 1_565
N5 H5A Cl2 0.86 2.91 3.491(2) 126.9 2_736
N5 H5A Cl2 0.86 2.38 3.1674(18) 152.6 6
